data_7211550
loop_
_publ_author_name
'Schultheiss, Nate'
'Lorimer, Keith'
'Wolfe, Skylar'
'Desper, John'

_publ_section_title
;
 Attempted construction of minoxidil: carboxylic acid cocrystals; 7 salts
 and 1 cocrystal resulted
;
_journal_issue 3
_journal_name_full CrystEngComm
_journal_page_first 742
_journal_paper_doi 10.1039/b910136e
_journal_volume 12
_journal_year 2010
_chemical_formula_moiety
;
(C9 H15 N5 O) (C7 H6 O2)
;
_chemical_formula_sum 'C16 H21 N5 O3'
_chemical_formula_weight 331.38
_chemical_name_systematic
;
3189-80-04 minoxidil : benzoic acid
;
_space_group_IT_number 2
_symmetry_cell_setting triclinic
_symmetry_space_group_name_Hall '-P 1'
_symmetry_space_group_name_H-M 'P -1'
_atom_sites_solution_hydrogens geom
_atom_sites_solution_primary direct
_atom_sites_solution_secondary difmap
_audit_creation_method SHELXL-97
_cell_angle_alpha 66.822(2)
_cell_angle_beta 88.582(2)
_cell_angle_gamma 79.951(2)
_cell_formula_units_Z 4
_cell_length_a 12.0011(7)
_cell_length_b 12.1067(7)
_cell_length_c 12.5719(8)
_cell_measurement_reflns_used 1899
_cell_measurement_temperature 120(2)
_cell_measurement_theta_max 29.88
_cell_measurement_theta_min 4.60
_cell_volume 1651.48(17)
_computing_cell_refinement 'Bruker SMART'
_computing_data_collection 'Bruker SMART'
_computing_data_reduction 'Bruker SAINT'
_computing_molecular_graphics 'Bruker SHELXTL'
_computing_publication_material 'Bruker SHELXTL'
_computing_structure_refinement 'SHELXL-97 (Sheldrick, 1997)'
_computing_structure_solution 'SHELXS-97 (Sheldrick, 1990)'
_diffrn_ambient_temperature 120(2)
_diffrn_measured_fraction_theta_full 0.929
_diffrn_measured_fraction_theta_max 0.910
_diffrn_measurement_device_type 'CCD area detector'
_diffrn_measurement_method 'phi and omega scans'
_diffrn_radiation_monochromator graphite
_diffrn_radiation_source 'fine-focus sealed tube'
_diffrn_radiation_type MoK\a
_diffrn_radiation_wavelength 0.71073
_diffrn_reflns_av_R_equivalents 0.0000
_diffrn_reflns_av_sigmaI/netI 0.0694
_diffrn_reflns_limit_h_max 17
_diffrn_reflns_limit_h_min -17
_diffrn_reflns_limit_k_max 17
_diffrn_reflns_limit_k_min -15
_diffrn_reflns_limit_l_max 17
_diffrn_reflns_limit_l_min 0
_diffrn_reflns_number 14017
_diffrn_reflns_theta_full 25.00
_diffrn_reflns_theta_max 30.49
_diffrn_reflns_theta_min 4.54
_exptl_absorpt_coefficient_mu 0.095
_exptl_absorpt_correction_T_max 0.9812
_exptl_absorpt_correction_T_min 0.9766
_exptl_absorpt_correction_type multi-scan
_exptl_absorpt_process_details TWINABS
_exptl_crystal_colour colourless
_exptl_crystal_density_diffrn 1.333
_exptl_crystal_density_method 'not measured'
_exptl_crystal_description prism
_exptl_crystal_F_000 704
_exptl_crystal_size_max 0.25
_exptl_crystal_size_mid 0.25
_exptl_crystal_size_min 0.20
_refine_diff_density_max 0.708
_refine_diff_density_min -0.707
_refine_diff_density_rms 0.065
_refine_ls_extinction_method none
_refine_ls_goodness_of_fit_ref 1.019
_refine_ls_hydrogen_treatment mixed
_refine_ls_matrix_type full
_refine_ls_number_parameters 491
_refine_ls_number_reflns 14017
_refine_ls_number_restraints 60
_refine_ls_restrained_S_all 1.018
_refine_ls_R_factor_all 0.1299
_refine_ls_R_factor_gt 0.0670
_refine_ls_shift/su_max 0.000
_refine_ls_shift/su_mean 0.000
_refine_ls_structure_factor_coef Fsqd
_refine_ls_weighting_details 'calc w=1/[\s^2^(Fo^2^)+(0.0750P)^2^+0.4500P] where P=(Fo^2^+2Fc^2^)/3'
_refine_ls_weighting_scheme calc
_refine_ls_wR_factor_gt 0.1538
_refine_ls_wR_factor_ref 0.1839
_reflns_number_gt 8162
_reflns_number_total 14017
_reflns_threshold_expression >2sigma(I)
_cod_data_source_file b910136e.txt
_cod_data_source_block ns0804m
_cod_depositor_comments
;
The following automatic conversions were performed:

'_symmetry_cell_setting' value 'Triclinic' changed to 'triclinic'
according to /home/saulius/struct/CIF-dictionaries/cif_core.dic
dictionary named 'cif_core.dic' version 2.4.2 from 2011-04-26.

Automatic conversion script
Id: cif_fix_values 1891 2012-01-12 08:04:46Z andrius 
;
_cod_original_sg_symbol_H-M P-1
_cod_database_code 7211550

loop_
_symmetry_equiv_pos_as_xyz
'x, y, z'
'-x, -y, -z'

loop_
_atom_site_label
_atom_site_type_symbol
_atom_site_fract_x
_atom_site_fract_y
_atom_site_fract_z
_atom_site_U_iso_or_equiv
_atom_site_adp_type
_atom_site_occupancy
_atom_site_symmetry_multiplicity
_atom_site_calc_flag
_atom_site_refinement_flags
_atom_site_disorder_assembly
_atom_site_disorder_group
N11_1 N 0.46158(11) 0.54927(14) 0.18915(13) 0.0223(3) Uani 1 1 d . A .
O11_1 O 0.50657(9) 0.59360(12) 0.08186(11) 0.0257(3) Uani 1 1 d . . .
C12_1 C 0.43210(13) 0.43635(17) 0.23003(17) 0.0250(4) Uani 1 1 d . . .
N12_1 N 0.44503(15) 0.37780(18) 0.15938(18) 0.0359(4) Uani 1 1 d . A .
H12A_1 H 0.4700(18) 0.413(2) 0.094(2) 0.043 Uiso 1 1 d . . .
H12B_1 H 0.4367(18) 0.302(3) 0.183(2) 0.043 Uiso 1 1 d . . .
N13_1 N 0.39073(12) 0.39039(16) 0.33813(15) 0.0256(4) Uani 0.432(16) 1 d P A .
C13_1 C 0.39073(12) 0.39039(16) 0.33813(15) 0.0256(4) Uani 0.568(16) 1 d P A 2
H13_1 H 0.3708 0.3115 0.3681 0.031 Uiso 0.568(16) 1 calc PR A 2
C14_1 C 0.37849(13) 0.46064(17) 0.40259(16) 0.0242(4) Uani 1 1 d . . .
C15_1 C 0.40206(13) 0.57712(17) 0.35874(15) 0.0274(4) Uani 0.432(16) 1 d P A 1
H15_1 H 0.3894 0.6263 0.4025 0.033 Uiso 0.432(16) 1 calc PR A 1
N15_1 N 0.40206(13) 0.57712(17) 0.35874(15) 0.0274(4) Uani 0.568(16) 1 d P A 2
C16_1 C 0.44358(13) 0.61990(18) 0.25223(16) 0.0252(4) Uani 1 1 d . . .
N16_1 N 0.47210(15) 0.72997(18) 0.20355(18) 0.0359(4) Uani 1 1 d . A .
H16A_1 H 0.4747(18) 0.764(2) 0.125(2) 0.043 Uiso 1 1 d . . .
H16B_1 H 0.4612(19) 0.773(2) 0.239(2) 0.043 Uiso 1 1 d . . .
N21_1 N 0.34326(13) 0.41540(15) 0.51258(14) 0.0290(4) Uani 1 1 d . A .
C22_1 C 0.29237(15) 0.30522(18) 0.55792(18) 0.0313(4) Uani 1 1 d . . .
H22A_1 H 0.3180 0.2570 0.6401 0.038 Uiso 1 1 calc R A .
H22B_1 H 0.3175 0.2541 0.5137 0.038 Uiso 1 1 calc R . .
C23_1 C 0.16371(15) 0.33908(19) 0.54836(18) 0.0322(4) Uani 1 1 d . A .
H23A_1 H 0.1305 0.2642 0.5844 0.039 Uiso 1 1 calc R . .
H23B_1 H 0.1376 0.3790 0.4657 0.039 Uiso 1 1 calc R . .
C24_1 C 0.12324(15) 0.42559(19) 0.60869(18) 0.0317(4) Uani 1 1 d . . .
H24A_1 H 0.0403 0.4533 0.5948 0.038 Uiso 1 1 calc R A .
H24B_1 H 0.1394 0.3815 0.6932 0.038 Uiso 1 1 calc R . .
C25_1 C 0.18209(16) 0.53623(19) 0.56383(18) 0.0335(4) Uani 1 1 d . A .
H25A_1 H 0.1584 0.5863 0.4815 0.040 Uiso 1 1 calc R . .
H25B_1 H 0.1598 0.5873 0.6086 0.040 Uiso 1 1 calc R . .
C26_1 C 0.30987(16) 0.4942(2) 0.57563(19) 0.0356(5) Uani 1 1 d . . .
H26A_1 H 0.3478 0.5661 0.5443 0.043 Uiso 1 1 calc R A .
H26B_1 H 0.3340 0.4488 0.6585 0.043 Uiso 1 1 calc R . .
C31_1 C 0.90452(13) 0.51782(18) 0.13126(16) 0.0252(4) Uani 1 1 d D . .
C37_1 C 0.78232(14) 0.50522(18) 0.13445(16) 0.0258(4) Uani 1 1 d D . .
O31_1 O 0.71011(10) 0.60781(12) 0.09288(12) 0.0293(3) Uani 1 1 d D . .
H31_1 H 0.6197(17) 0.597(2) 0.0923(19) 0.035 Uiso 1 1 d . . .
O32_1 O 0.75391(11) 0.40460(13) 0.17607(13) 0.0360(3) Uani 1 1 d D . .
C32_1 C 0.98571(16) 0.4192(2) 0.19801(19) 0.0378(5) Uani 1 1 d D . .
H32_1 H 0.9644 0.3434 0.2444 0.045 Uiso 1 1 calc R . .
C33_1 C 1.10032(16) 0.4327(2) 0.1963(2) 0.0445(6) Uani 1 1 d D . .
H33_1 H 1.1564 0.3666 0.2433 0.053 Uiso 1 1 calc R . .
C34_1 C 1.13033(16) 0.5418(2) 0.1266(2) 0.0426(6) Uani 1 1 d D . .
H34_1 H 1.2077 0.5499 0.1251 0.051 Uiso 1 1 calc R . .
C35_1 C 1.05065(16) 0.6398(2) 0.0586(2) 0.0401(5) Uani 1 1 d D . .
H35_1 H 1.0728 0.7147 0.0106 0.048 Uiso 1 1 calc R . .
C36_1 C 0.93757(14) 0.62780(19) 0.06128(18) 0.0301(4) Uani 1 1 d D . .
H36_1 H 0.8821 0.6951 0.0150 0.036 Uiso 1 1 calc R . .
N11_2 N 0.32799(11) -0.05559(14) 0.91597(14) 0.0237(3) Uani 1 1 d . B .
O11_2 O 0.43962(9) -0.09761(13) 0.95474(12) 0.0302(3) Uani 1 1 d . . .
C12_2 C 0.26832(13) -0.13009(17) 0.89262(15) 0.0233(4) Uani 1 1 d . . .
N12_2 N 0.31959(14) -0.24548(16) 0.92022(16) 0.0305(4) Uani 1 1 d . B .
H12A_2 H 0.3883(19) -0.275(2) 0.955(2) 0.037 Uiso 1 1 d . . .
H12B_2 H 0.2883(18) -0.288(2) 0.897(2) 0.037 Uiso 1 1 d . . .
N13_2 N 0.16323(11) -0.08977(15) 0.84464(13) 0.0231(4) Uani 0.765(16) 1 d P B .
C13_2 C 0.16323(11) -0.08977(15) 0.84464(13) 0.0231(4) Uani 0.235(16) 1 d P B 2
H13_2 H 0.1228 -0.1427 0.8286 0.028 Uiso 0.235(16) 1 calc PR B 2
C14_2 C 0.11536(13) 0.02870(17) 0.81924(15) 0.0242(4) Uani 1 1 d . . .
C15_2 C 0.16901(13) 0.10373(17) 0.85200(16) 0.0273(4) Uani 0.765(16) 1 d P B 1
H15_2 H 0.1316 0.1836 0.8410 0.033 Uiso 0.765(16) 1 calc PR B 1
N15_2 N 0.16901(13) 0.10373(17) 0.85200(16) 0.0273(4) Uani 0.235(16) 1 d P B 2
C16_2 C 0.27741(14) 0.06031(18) 0.90080(16) 0.0254(4) Uani 1 1 d . . .
N16_2 N 0.33849(14) 0.12296(18) 0.93641(17) 0.0331(4) Uani 1 1 d . B .
H16A_2 H 0.4064(19) 0.089(2) 0.961(2) 0.040 Uiso 1 1 d . . .
H16B_2 H 0.3089(18) 0.202(2) 0.928(2) 0.040 Uiso 1 1 d . . .
N21_2 N 0.01393(12) 0.07057(15) 0.75893(15) 0.0295(4) Uani 1 1 d . B .
C22_2 C -0.04930(16) -0.0123(2) 0.7367(2) 0.0394(5) Uani 1 1 d . . .
H22A_2 H 0.0027 -0.0890 0.7461 0.047 Uiso 1 1 calc R B .
H22B_2 H -0.0815 0.0262 0.6560 0.047 Uiso 1 1 calc R . .
C23_2 C -0.14428(17) -0.0409(2) 0.8200(2) 0.0386(5) Uani 1 1 d . B .
H23A_2 H -0.1119 -0.0850 0.9005 0.046 Uiso 1 1 calc R . .
H23B_2 H -0.1884 -0.0939 0.8022 0.046 Uiso 1 1 calc R . .
C24_2 C -0.22181(15) 0.0776(2) 0.80889(19) 0.0352(5) Uani 1 1 d . . .
H24A_2 H -0.2598 0.1175 0.7307 0.042 Uiso 1 1 calc R B .
H24B_2 H -0.2810 0.0592 0.8664 0.042 Uiso 1 1 calc R . .
C25_2 C -0.15441(15) 0.1638(2) 0.82854(19) 0.0330(4) Uani 1 1 d . B .
H25A_2 H -0.1233 0.1279 0.9096 0.040 Uiso 1 1 calc R . .
H25B_2 H -0.2049 0.2424 0.8157 0.040 Uiso 1 1 calc R . .
C26_2 C -0.05776(15) 0.18647(18) 0.74594(18) 0.0314(4) Uani 1 1 d . . .
H26A_2 H -0.0892 0.2300 0.6651 0.038 Uiso 1 1 calc R B .
H26B_2 H -0.0117 0.2386 0.7627 0.038 Uiso 1 1 calc R . .
C31A_2 C 0.6078(4) 0.0200(9) 0.6085(7) 0.0258(9) Uani 0.523(2) 1 d PD C 1
C37A_2 C 0.5396(5) 0.0037(5) 0.7113(5) 0.0274(7) Uani 0.523(2) 1 d PD C 1
O31A_2 O 0.54996(18) -0.1080(2) 0.7920(2) 0.0236(6) Uani 0.523(2) 1 d PD C 1
H31A_2 H 0.5171 -0.1058 0.8511 0.028 Uiso 0.523(2) 1 calc PR C 1
O32A_2 O 0.4777(2) 0.0923(3) 0.7208(2) 0.0263(6) Uani 0.523(2) 1 d PD C 1
C32A_2 C 0.598(3) 0.1382(15) 0.520(2) 0.040(3) Uani 0.523(2) 1 d PD C 1
H32A_2 H 0.5393 0.2002 0.5236 0.048 Uiso 0.523(2) 1 calc PR C 1
C33A_2 C 0.669(2) 0.1693(15) 0.4279(19) 0.0553(17) Uani 0.523(2) 1 d PD C 1
H33A_2 H 0.6668 0.2511 0.3741 0.066 Uiso 0.523(2) 1 calc PR C 1
C34A_2 C 0.7460(4) 0.0706(6) 0.4200(5) 0.0465(6) Uani 0.523(2) 1 d PD C 1
H34A_2 H 0.7904 0.0846 0.3539 0.056 Uiso 0.523(2) 1 calc PR C 1
C35A_2 C 0.7586(4) -0.0476(5) 0.5069(5) 0.0465(6) Uani 0.523(2) 1 d PD C 1
H35A_2 H 0.8139 -0.1112 0.5009 0.056 Uiso 0.523(2) 1 calc PR C 1
C36A_2 C 0.6899(4) -0.0724(5) 0.6027(5) 0.0465(6) Uani 0.523(2) 1 d PD C 1
H36A_2 H 0.6999 -0.1519 0.6628 0.056 Uiso 0.523(2) 1 calc PR C 1
C31B_2 C 0.6405(5) 0.0152(10) 0.5991(8) 0.0258(9) Uani 0.477(2) 1 d PD C 2
C37B_2 C 0.5919(3) -0.0495(4) 0.7107(4) 0.0274(7) Uani 0.477(2) 1 d PD C 2
O31B_2 O 0.5203(3) 0.0209(4) 0.7466(4) 0.0371(11) Uani 0.477(2) 1 d PD C 2
H31B_2 H 0.4974 -0.0211 0.8111 0.045 Uiso 0.477(2) 1 calc PR C 2
O32B_2 O 0.6224(3) -0.1599(3) 0.7663(3) 0.0458(9) Uani 0.477(2) 1 d PD C 2
C32B_2 C 0.7256(4) -0.0517(5) 0.5580(5) 0.0465(6) Uani 0.477(2) 1 d PD C 2
H32B_2 H 0.7494 -0.1368 0.6016 0.056 Uiso 0.477(2) 1 calc PR C 2
C33B_2 C 0.7756(5) 0.0065(7) 0.4527(6) 0.0465(6) Uani 0.477(2) 1 d PD C 2
H33B_2 H 0.8322 -0.0380 0.4235 0.056 Uiso 0.477(2) 1 calc PR C 2
C34B_2 C 0.7388(5) 0.1328(6) 0.3924(5) 0.0465(6) Uani 0.477(2) 1 d PD C 2
H34B_2 H 0.7776 0.1758 0.3264 0.056 Uiso 0.477(2) 1 calc PR C 2
C35B_2 C 0.649(2) 0.1947(16) 0.426(2) 0.0553(17) Uani 0.477(2) 1 d PD C 2
H35B_2 H 0.6182 0.2765 0.3770 0.066 Uiso 0.477(2) 1 calc PR C 2
C36B_2 C 0.603(3) 0.1389(17) 0.531(2) 0.040(3) Uani 0.477(2) 1 d PD C 2
H36B_2 H 0.5456 0.1850 0.5577 0.048 Uiso 0.477(2) 1 calc PR C 2

loop_
_atom_site_aniso_label
_atom_site_aniso_U_11
_atom_site_aniso_U_22
_atom_site_aniso_U_33
_atom_site_aniso_U_23
_atom_site_aniso_U_13
_atom_site_aniso_U_12
N11_1 0.0198(6) 0.0241(8) 0.0220(7) -0.0080(7) 0.0043(5) -0.0047(6)
O11_1 0.0223(5) 0.0313(8) 0.0215(6) -0.0082(6) 0.0066(4) -0.0061(5)
C12_1 0.0199(7) 0.0220(10) 0.0328(10) -0.0106(9) 0.0001(7) -0.0035(6)
N12_1 0.0423(9) 0.0267(10) 0.0440(11) -0.0186(10) 0.0077(8) -0.0096(8)
N13_1 0.0240(7) 0.0226(9) 0.0288(9) -0.0078(8) 0.0051(6) -0.0072(6)
C13_1 0.0240(7) 0.0226(9) 0.0288(9) -0.0078(8) 0.0051(6) -0.0072(6)
C14_1 0.0218(7) 0.0249(10) 0.0248(9) -0.0079(8) 0.0021(6) -0.0059(7)
C15_1 0.0328(8) 0.0292(10) 0.0250(9) -0.0137(8) 0.0073(6) -0.0115(7)
N15_1 0.0328(8) 0.0292(10) 0.0250(9) -0.0137(8) 0.0073(6) -0.0115(7)
C16_1 0.0223(8) 0.0270(10) 0.0289(10) -0.0132(9) 0.0012(7) -0.0060(7)
N16_1 0.0484(10) 0.0293(10) 0.0366(11) -0.0166(9) 0.0068(8) -0.0159(8)
N21_1 0.0377(8) 0.0277(9) 0.0259(8) -0.0122(7) 0.0101(6) -0.0140(7)
C22_1 0.0369(9) 0.0240(10) 0.0310(10) -0.0084(9) 0.0106(8) -0.0073(8)
C23_1 0.0357(9) 0.0302(11) 0.0332(11) -0.0127(9) 0.0081(8) -0.0120(8)
C24_1 0.0324(9) 0.0327(11) 0.0304(10) -0.0142(9) 0.0032(7) -0.0030(8)
C25_1 0.0459(11) 0.0265(11) 0.0265(10) -0.0108(9) 0.0026(8) -0.0017(8)
C26_1 0.0438(11) 0.0396(13) 0.0333(11) -0.0213(10) 0.0101(8) -0.0168(9)
C31_1 0.0257(8) 0.0296(10) 0.0253(9) -0.0169(9) 0.0018(7) -0.0030(7)
C37_1 0.0302(8) 0.0259(10) 0.0247(9) -0.0144(8) 0.0008(7) -0.0036(7)
O31_1 0.0253(6) 0.0245(7) 0.0381(8) -0.0122(7) 0.0032(5) -0.0052(5)
O32_1 0.0433(7) 0.0265(8) 0.0409(9) -0.0126(7) 0.0031(6) -0.0146(6)
C32_1 0.0395(10) 0.0380(13) 0.0333(11) -0.0158(10) -0.0022(8) 0.0045(9)
C33_1 0.0335(10) 0.0580(16) 0.0416(13) -0.0250(13) -0.0086(9) 0.0072(10)
C34_1 0.0285(9) 0.0606(17) 0.0457(13) -0.0305(13) 0.0000(9) -0.0029(10)
C35_1 0.0310(9) 0.0508(15) 0.0497(13) -0.0299(12) 0.0095(9) -0.0131(9)
C36_1 0.0278(8) 0.0308(11) 0.0358(11) -0.0173(10) 0.0041(7) -0.0061(7)
N11_2 0.0182(6) 0.0229(8) 0.0308(8) -0.0108(7) 0.0033(5) -0.0057(6)
O11_2 0.0171(5) 0.0330(8) 0.0464(8) -0.0217(7) -0.0006(5) -0.0045(5)
C12_2 0.0245(8) 0.0246(10) 0.0233(9) -0.0110(8) 0.0054(6) -0.0079(7)
N12_2 0.0253(7) 0.0285(10) 0.0429(10) -0.0195(9) -0.0028(7) -0.0048(7)
N13_2 0.0226(7) 0.0249(9) 0.0229(8) -0.0110(7) 0.0015(6) -0.0036(6)
C13_2 0.0226(7) 0.0249(9) 0.0229(8) -0.0110(7) 0.0015(6) -0.0036(6)
C14_2 0.0252(8) 0.0242(10) 0.0206(9) -0.0059(8) 0.0048(6) -0.0052(7)
C15_2 0.0258(8) 0.0214(10) 0.0314(10) -0.0068(8) 0.0065(7) -0.0056(7)
N15_2 0.0258(8) 0.0214(10) 0.0314(10) -0.0068(8) 0.0065(7) -0.0056(7)
C16_2 0.0270(8) 0.0213(9) 0.0278(10) -0.0081(8) 0.0100(7) -0.0089(7)
N16_2 0.0275(8) 0.0258(9) 0.0518(11) -0.0200(9) 0.0088(7) -0.0090(7)
N21_2 0.0270(7) 0.0276(9) 0.0333(9) -0.0126(8) -0.0038(6) -0.0015(6)
C22_2 0.0357(10) 0.0408(13) 0.0476(13) -0.0248(12) -0.0091(9) -0.0025(9)
C23_2 0.0389(10) 0.0326(12) 0.0430(13) -0.0101(11) -0.0084(9) -0.0132(9)
C24_2 0.0319(9) 0.0425(13) 0.0332(11) -0.0141(10) 0.0024(8) -0.0138(8)
C25_2 0.0301(9) 0.0346(12) 0.0368(11) -0.0161(10) 0.0039(8) -0.0075(8)
C26_2 0.0281(8) 0.0240(10) 0.0338(11) -0.0039(9) -0.0010(7) -0.0019(7)
C31A_2 0.018(3) 0.0351(15) 0.0322(17) -0.0193(13) 0.003(2) -0.010(3)
C37A_2 0.0272(18) 0.0225(18) 0.0357(18) -0.0142(17) -0.0007(15) -0.0056(12)
O31A_2 0.0254(11) 0.0149(12) 0.0311(14) -0.0106(11) 0.0077(10) -0.0025(9)
O32A_2 0.0316(13) 0.0156(13) 0.0276(15) -0.0073(13) 0.0011(11) 0.0026(11)
C32A_2 0.040(2) 0.0459(14) 0.029(4) -0.0089(17) 0.001(3) -0.0058(12)
C33A_2 0.046(7) 0.078(6) 0.0276(13) -0.005(4) -0.002(3) -0.010(4)
C34A_2 0.0540(12) 0.0492(17) 0.0550(19) -0.0398(18) 0.0185(9) -0.0124(12)
C35A_2 0.0540(12) 0.0492(17) 0.0550(19) -0.0398(18) 0.0185(9) -0.0124(12)
C36A_2 0.0540(12) 0.0492(17) 0.0550(19) -0.0398(18) 0.0185(9) -0.0124(12)
C31B_2 0.018(3) 0.0351(15) 0.0322(17) -0.0193(13) 0.003(2) -0.010(3)
C37B_2 0.0272(18) 0.0225(18) 0.0357(18) -0.0142(17) -0.0007(15) -0.0056(12)
O31B_2 0.031(2) 0.038(3) 0.039(3) -0.008(2) 0.0047(16) -0.0140(19)
O32B_2 0.055(2) 0.0292(19) 0.050(2) -0.0096(17) 0.0142(16) -0.0133(15)
C32B_2 0.0540(12) 0.0492(17) 0.0550(19) -0.0398(18) 0.0185(9) -0.0124(12)
C33B_2 0.0540(12) 0.0492(17) 0.0550(19) -0.0398(18) 0.0185(9) -0.0124(12)
C34B_2 0.0540(12) 0.0492(17) 0.0550(19) -0.0398(18) 0.0185(9) -0.0124(12)
C35B_2 0.046(7) 0.078(6) 0.0276(13) -0.005(4) -0.002(3) -0.010(4)
C36B_2 0.040(2) 0.0459(14) 0.029(4) -0.0089(17) 0.001(3) -0.0058(12)

loop_
_atom_type_symbol
_atom_type_description
_atom_type_scat_dispersion_real
_atom_type_scat_dispersion_imag
_atom_type_scat_source
C C 0.0033 0.0016 'International Tables Vol C Tables 4.2.6.8 and 6.1.1.4'
H H 0.0000 0.0000 'International Tables Vol C Tables 4.2.6.8 and 6.1.1.4'
N N 0.0061 0.0033 'International Tables Vol C Tables 4.2.6.8 and 6.1.1.4'
O O 0.0106 0.0060 'International Tables Vol C Tables 4.2.6.8 and 6.1.1.4'

loop_
_geom_angle_atom_site_label_1
_geom_angle_atom_site_label_2
_geom_angle_atom_site_label_3
_geom_angle
C12_1 N11_1 C16_1 120.59(15)
C12_1 N11_1 O11_1 119.55(15)
C16_1 N11_1 O11_1 119.84(15)
N11_1 O11_1 H31_1 110.8(9)
N12_1 C12_1 N11_1 116.46(17)
N12_1 C12_1 N13_1 123.83(19)
N11_1 C12_1 N13_1 119.70(17)
C12_1 N12_1 H12A_1 117.7(18)
C12_1 N12_1 H12B_1 120.8(17)
H12A_1 N12_1 H12B_1 121(2)
C12_1 N13_1 C14_1 118.70(17)
N21_1 C14_1 C15_1 118.21(17)
N21_1 C14_1 N13_1 120.27(17)
C15_1 C14_1 N13_1 121.52(16)
C16_1 C15_1 C14_1 118.51(17)
C16_1 C15_1 H15_1 120.7
C14_1 C15_1 H15_1 120.7
N16_1 C16_1 C15_1 123.08(19)
N16_1 C16_1 N11_1 116.10(17)
C15_1 C16_1 N11_1 120.79(18)
C16_1 N16_1 H16A_1 118.1(16)
C16_1 N16_1 H16B_1 117.3(18)
H16A_1 N16_1 H16B_1 120(2)
C14_1 N21_1 C26_1 121.41(17)
C14_1 N21_1 C22_1 122.11(16)
C26_1 N21_1 C22_1 112.02(15)
N21_1 C22_1 C23_1 110.43(16)
N21_1 C22_1 H22A_1 109.6
C23_1 C22_1 H22A_1 109.6
N21_1 C22_1 H22B_1 109.6
C23_1 C22_1 H22B_1 109.6
H22A_1 C22_1 H22B_1 108.1
C22_1 C23_1 C24_1 110.55(16)
C22_1 C23_1 H23A_1 109.5
C24_1 C23_1 H23A_1 109.5
C22_1 C23_1 H23B_1 109.5
C24_1 C23_1 H23B_1 109.5
H23A_1 C23_1 H23B_1 108.1
C25_1 C24_1 C23_1 110.98(16)
C25_1 C24_1 H24A_1 109.4
C23_1 C24_1 H24A_1 109.4
C25_1 C24_1 H24B_1 109.4
C23_1 C24_1 H24B_1 109.4
H24A_1 C24_1 H24B_1 108.0
C26_1 C25_1 C24_1 109.81(17)
C26_1 C25_1 H25A_1 109.7
C24_1 C25_1 H25A_1 109.7
C26_1 C25_1 H25B_1 109.7
C24_1 C25_1 H25B_1 109.7
H25A_1 C25_1 H25B_1 108.2
N21_1 C26_1 C25_1 110.10(16)
N21_1 C26_1 H26A_1 109.6
C25_1 C26_1 H26A_1 109.6
N21_1 C26_1 H26B_1 109.6
C25_1 C26_1 H26B_1 109.6
H26A_1 C26_1 H26B_1 108.2
C32_1 C31_1 C36_1 119.61(17)
C32_1 C31_1 C37_1 119.78(18)
C36_1 C31_1 C37_1 120.61(16)
O32_1 C37_1 O31_1 123.36(16)
O32_1 C37_1 C31_1 121.35(16)
O31_1 C37_1 C31_1 115.27(16)
C37_1 O31_1 H31_1 114.6(11)
C31_1 C32_1 C33_1 119.4(2)
C31_1 C32_1 H32_1 120.3
C33_1 C32_1 H32_1 120.3
C34_1 C33_1 C32_1 119.7(2)
C34_1 C33_1 H33_1 120.1
C32_1 C33_1 H33_1 120.1
C33_1 C34_1 C35_1 121.43(19)
C33_1 C34_1 H34_1 119.3
C35_1 C34_1 H34_1 119.3
C34_1 C35_1 C36_1 119.2(2)
C34_1 C35_1 H35_1 120.4
C36_1 C35_1 H35_1 120.4
C35_1 C36_1 C31_1 120.69(19)
C35_1 C36_1 H36_1 119.7
C31_1 C36_1 H36_1 119.7
C12_2 N11_2 C16_2 120.34(14)
C12_2 N11_2 O11_2 119.53(14)
C16_2 N11_2 O11_2 120.13(14)
N12_2 C12_2 N13_2 121.44(17)
N12_2 C12_2 N11_2 116.92(15)
N13_2 C12_2 N11_2 121.64(17)
C12_2 N12_2 H12A_2 122.8(15)
C12_2 N12_2 H12B_2 117.4(16)
H12A_2 N12_2 H12B_2 119(2)
C12_2 N13_2 C14_2 118.60(16)
N21_2 C14_2 N13_2 117.14(17)
N21_2 C14_2 C15_2 121.58(17)
N13_2 C14_2 C15_2 121.27(15)
C16_2 C15_2 C14_2 118.75(17)
C16_2 C15_2 H15_2 120.6
C14_2 C15_2 H15_2 120.6
N16_2 C16_2 N11_2 116.38(16)
N16_2 C16_2 C15_2 124.80(18)
N11_2 C16_2 C15_2 118.82(17)
C16_2 N16_2 H16A_2 117.1(16)
C16_2 N16_2 H16B_2 120.1(14)
H16A_2 N16_2 H16B_2 123(2)
C14_2 N21_2 C26_2 122.88(16)
C14_2 N21_2 C22_2 121.44(16)
C26_2 N21_2 C22_2 112.58(15)
N21_2 C22_2 C23_2 110.38(18)
N21_2 C22_2 H22A_2 109.6
C23_2 C22_2 H22A_2 109.6
N21_2 C22_2 H22B_2 109.6
C23_2 C22_2 H22B_2 109.6
H22A_2 C22_2 H22B_2 108.1
C22_2 C23_2 C24_2 109.61(18)
C22_2 C23_2 H23A_2 109.7
C24_2 C23_2 H23A_2 109.7
C22_2 C23_2 H23B_2 109.7
C24_2 C23_2 H23B_2 109.7
H23A_2 C23_2 H23B_2 108.2
C25_2 C24_2 C23_2 110.63(16)
C25_2 C24_2 H24A_2 109.5
C23_2 C24_2 H24A_2 109.5
C25_2 C24_2 H24B_2 109.5
C23_2 C24_2 H24B_2 109.5
H24A_2 C24_2 H24B_2 108.1
C24_2 C25_2 C26_2 110.28(17)
C24_2 C25_2 H25A_2 109.6
C26_2 C25_2 H25A_2 109.6
C24_2 C25_2 H25B_2 109.6
C26_2 C25_2 H25B_2 109.6
H25A_2 C25_2 H25B_2 108.1
N21_2 C26_2 C25_2 110.32(16)
N21_2 C26_2 H26A_2 109.6
C25_2 C26_2 H26A_2 109.6
N21_2 C26_2 H26B_2 109.6
C25_2 C26_2 H26B_2 109.6
H26A_2 C26_2 H26B_2 108.1
C36A_2 C31A_2 C32A_2 118.9(7)
C36A_2 C31A_2 C37A_2 122.2(7)
C32A_2 C31A_2 C37A_2 118.4(9)
O32A_2 C37A_2 O31A_2 122.5(4)
O32A_2 C37A_2 C31A_2 120.6(5)
O31A_2 C37A_2 C31A_2 116.9(6)
C37A_2 O31A_2 H31A_2 109.5
C33A_2 C32A_2 C31A_2 123.9(12)
C33A_2 C32A_2 H32A_2 118.0
C31A_2 C32A_2 H32A_2 118.0
C32A_2 C33A_2 C34A_2 115.2(12)
C32A_2 C33A_2 H33A_2 122.4
C34A_2 C33A_2 H33A_2 122.4
C35A_2 C34A_2 C33A_2 122.0(7)
C35A_2 C34A_2 H34A_2 119.0
C33A_2 C34A_2 H34A_2 119.0
C34A_2 C35A_2 C36A_2 120.3(5)
C34A_2 C35A_2 H35A_2 119.9
C36A_2 C35A_2 H35A_2 119.9
C31A_2 C36A_2 C35A_2 119.2(6)
C31A_2 C36A_2 H36A_2 120.4
C35A_2 C36A_2 H36A_2 120.4
C36B_2 C31B_2 C32B_2 118.8(8)
C36B_2 C31B_2 C37B_2 122.8(9)
C32B_2 C31B_2 C37B_2 118.4(8)
O32B_2 C37B_2 O31B_2 124.1(4)
O32B_2 C37B_2 C31B_2 121.5(5)
O31B_2 C37B_2 C31B_2 114.3(5)
C37B_2 O31B_2 H31B_2 109.5
C31B_2 C32B_2 C33B_2 120.4(6)
C31B_2 C32B_2 H32B_2 119.8
C33B_2 C32B_2 H32B_2 119.8
C34B_2 C33B_2 C32B_2 117.7(5)
C34B_2 C33B_2 H33B_2 121.2
C32B_2 C33B_2 H33B_2 121.2
C35B_2 C34B_2 C33B_2 121.7(8)
C35B_2 C34B_2 H34B_2 119.2
C33B_2 C34B_2 H34B_2 119.2
C34B_2 C35B_2 C36B_2 120.1(13)
C34B_2 C35B_2 H35B_2 120.0
C36B_2 C35B_2 H35B_2 120.0
C35B_2 C36B_2 C31B_2 120.7(13)
C35B_2 C36B_2 H36B_2 119.7
C31B_2 C36B_2 H36B_2 119.7

loop_
_geom_bond_atom_site_label_1
_geom_bond_atom_site_label_2
_geom_bond_distance
N11_1 C12_1 1.366(2)
N11_1 C16_1 1.367(2)
N11_1 O11_1 1.3763(18)
O11_1 H31_1 1.38(2)
C12_1 N12_1 1.329(3)
C12_1 N13_1 1.368(2)
N12_1 H12A_1 0.84(3)
N12_1 H12B_1 0.86(3)
N13_1 C14_1 1.377(3)
C14_1 N21_1 1.359(2)
C14_1 C15_1 1.376(3)
C15_1 C16_1 1.349(2)
C15_1 H15_1 0.9500
C16_1 N16_1 1.332(3)
N16_1 H16A_1 0.91(3)
N16_1 H16B_1 0.80(3)
N21_1 C26_1 1.465(3)
N21_1 C22_1 1.465(2)
C22_1 C23_1 1.522(3)
C22_1 H22A_1 0.9900
C22_1 H22B_1 0.9900
C23_1 C24_1 1.529(3)
C23_1 H23A_1 0.9900
C23_1 H23B_1 0.9900
C24_1 C25_1 1.525(3)
C24_1 H24A_1 0.9900
C24_1 H24B_1 0.9900
C25_1 C26_1 1.521(3)
C25_1 H25A_1 0.9900
C25_1 H25B_1 0.9900
C26_1 H26A_1 0.9900
C26_1 H26B_1 0.9900
C31_1 C32_1 1.387(3)
C31_1 C36_1 1.396(3)
C31_1 C37_1 1.499(2)
C37_1 O32_1 1.228(2)
C37_1 O31_1 1.305(2)
O31_1 H31_1 1.12(2)
C32_1 C33_1 1.412(3)
C32_1 H32_1 0.9500
C33_1 C34_1 1.371(3)
C33_1 H33_1 0.9500
C34_1 C35_1 1.378(3)
C34_1 H34_1 0.9500
C35_1 C36_1 1.388(2)
C35_1 H35_1 0.9500
C36_1 H36_1 0.9500
N11_2 C12_2 1.363(2)
N11_2 C16_2 1.368(2)
N11_2 O11_2 1.3749(17)
C12_2 N12_2 1.334(2)
C12_2 N13_2 1.336(2)
N12_2 H12A_2 0.89(2)
N12_2 H12B_2 0.83(2)
N13_2 C14_2 1.360(2)
C14_2 N21_2 1.357(2)
C14_2 C15_2 1.386(3)
C15_2 C16_2 1.376(2)
C15_2 H15_2 0.9500
C16_2 N16_2 1.338(3)
N16_2 H16A_2 0.85(2)
N16_2 H16B_2 0.92(3)
N21_2 C26_2 1.463(2)
N21_2 C22_2 1.469(3)
C22_2 C23_2 1.520(3)
C22_2 H22A_2 0.9900
C22_2 H22B_2 0.9900
C23_2 C24_2 1.525(3)
C23_2 H23A_2 0.9900
C23_2 H23B_2 0.9900
C24_2 C25_2 1.521(3)
C24_2 H24A_2 0.9900
C24_2 H24B_2 0.9900
C25_2 C26_2 1.525(3)
C25_2 H25A_2 0.9900
C25_2 H25B_2 0.9900
C26_2 H26A_2 0.9900
C26_2 H26B_2 0.9900
C31A_2 C36A_2 1.381(8)
C31A_2 C32A_2 1.412(11)
C31A_2 C37A_2 1.477(7)
C37A_2 O32A_2 1.238(6)
C37A_2 O31A_2 1.319(6)
O31A_2 H31A_2 0.8400
C32A_2 C33A_2 1.392(12)
C32A_2 H32A_2 0.9500
C33A_2 C34A_2 1.409(12)
C33A_2 H33A_2 0.9500
C34A_2 C35A_2 1.402(7)
C34A_2 H34A_2 0.9500
C35A_2 C36A_2 1.405(6)
C35A_2 H35A_2 0.9500
C36A_2 H36A_2 0.9500
C31B_2 C36B_2 1.396(13)
C31B_2 C32B_2 1.408(8)
C31B_2 C37B_2 1.475(8)
C37B_2 O32B_2 1.231(5)
C37B_2 O31B_2 1.303(5)
O31B_2 H31B_2 0.8400
C32B_2 C33B_2 1.408(8)
C32B_2 H32B_2 0.9500
C33B_2 C34B_2 1.405(8)
C33B_2 H33B_2 0.9500
C34B_2 C35B_2 1.357(12)
C34B_2 H34B_2 0.9500
C35B_2 C36B_2 1.379(13)
C35B_2 H35B_2 0.9500
C36B_2 H36B_2 0.9500

loop_
_geom_hbond_atom_site_label_D
_geom_hbond_atom_site_label_H
_geom_hbond_atom_site_label_A
_geom_hbond_distance_DH
_geom_hbond_distance_HA
_geom_hbond_distance_DA
_geom_hbond_angle_DHA
_geom_hbond_site_symmetry_A
N12_1 H12A_1 O11_1 0.84(3) 2.26(3) 2.969(2) 143(2) 2_665
N12_1 H12B_1 O31A_2 0.86(3) 2.23(3) 3.068(3) 164(2) 2_656
N12_1 H12B_1 O32B_2 0.86(3) 1.85(3) 2.693(4) 164(2) 2_656
N16_1 H16A_1 O11_2 0.91(3) 2.13(3) 2.988(3) 157(2) 1_564
N16_1 H16B_1 O32A_2 0.80(3) 2.13(3) 2.827(3) 145(2) 2_666
N12_2 H12A_2 O11_1 0.89(2) 2.10(2) 2.923(2) 153(2) 1_546
N12_2 H12B_2 O32_1 0.83(2) 2.09(3) 2.904(2) 167(2) 2_656
N16_2 H16A_2 O11_2 0.85(2) 2.19(2) 2.936(2) 147(2) 2_657
N16_2 H16B_2 O31_1 0.92(3) 2.19(3) 3.083(2) 163.5(18) 2_666
O31_1 H31_1 O11_1 1.12(2) 1.38(2) 2.4895(16) 175(2) .
O31A_2 H31A_2 O11_2 0.84 1.61 2.442(3) 172.8 .
O31B_2 H31B_2 O11_2 0.84 1.86 2.693(4) 173.6 .

loop_
_geom_torsion_atom_site_label_1
_geom_torsion_atom_site_label_2
_geom_torsion_atom_site_label_3
_geom_torsion_atom_site_label_4
_geom_torsion
C16_1 N11_1 C12_1 N12_1 175.27(16)
O11_1 N11_1 C12_1 N12_1 -2.7(2)
C16_1 N11_1 C12_1 N13_1 -4.1(2)
O11_1 N11_1 C12_1 N13_1 177.93(14)
N12_1 C12_1 N13_1 C14_1 -178.45(17)
N11_1 C12_1 N13_1 C14_1 0.9(2)
C12_1 N13_1 C14_1 N21_1 -176.56(15)
C12_1 N13_1 C14_1 C15_1 2.9(2)
N21_1 C14_1 C15_1 C16_1 176.06(15)
N13_1 C14_1 C15_1 C16_1 -3.4(2)
C14_1 C15_1 C16_1 N16_1 -178.02(17)
C14_1 C15_1 C16_1 N11_1 0.2(2)
C12_1 N11_1 C16_1 N16_1 -178.10(16)
O11_1 N11_1 C16_1 N16_1 -0.1(2)
C12_1 N11_1 C16_1 C15_1 3.6(2)
O11_1 N11_1 C16_1 C15_1 -178.42(14)
C15_1 C14_1 N21_1 C26_1 11.7(2)
N13_1 C14_1 N21_1 C26_1 -168.81(16)
C15_1 C14_1 N21_1 C22_1 166.07(16)
N13_1 C14_1 N21_1 C22_1 -14.4(3)
C14_1 N21_1 C22_1 C23_1 -96.8(2)
C26_1 N21_1 C22_1 C23_1 59.8(2)
N21_1 C22_1 C23_1 C24_1 -55.2(2)
C22_1 C23_1 C24_1 C25_1 53.4(2)
C23_1 C24_1 C25_1 C26_1 -54.4(2)
C14_1 N21_1 C26_1 C25_1 95.6(2)
C22_1 N21_1 C26_1 C25_1 -61.1(2)
C24_1 C25_1 C26_1 N21_1 57.6(2)
C32_1 C31_1 C37_1 O32_1 -14.6(3)
C36_1 C31_1 C37_1 O32_1 165.17(18)
C32_1 C31_1 C37_1 O31_1 163.86(18)
C36_1 C31_1 C37_1 O31_1 -16.4(3)
C36_1 C31_1 C32_1 C33_1 1.6(3)
C37_1 C31_1 C32_1 C33_1 -178.67(18)
C31_1 C32_1 C33_1 C34_1 -1.7(3)
C32_1 C33_1 C34_1 C35_1 0.8(3)
C33_1 C34_1 C35_1 C36_1 0.2(3)
C34_1 C35_1 C36_1 C31_1 -0.3(3)
C32_1 C31_1 C36_1 C35_1 -0.6(3)
C37_1 C31_1 C36_1 C35_1 179.70(18)
C16_2 N11_2 C12_2 N12_2 -173.56(17)
O11_2 N11_2 C12_2 N12_2 6.6(2)
C16_2 N11_2 C12_2 N13_2 6.2(3)
O11_2 N11_2 C12_2 N13_2 -173.63(15)
N12_2 C12_2 N13_2 C14_2 179.56(17)
N11_2 C12_2 N13_2 C14_2 -0.2(3)
C12_2 N13_2 C14_2 N21_2 172.80(15)
C12_2 N13_2 C14_2 C15_2 -6.2(3)
N21_2 C14_2 C15_2 C16_2 -172.42(16)
N13_2 C14_2 C15_2 C16_2 6.5(3)
C12_2 N11_2 C16_2 N16_2 173.67(17)
O11_2 N11_2 C16_2 N16_2 -6.5(3)
C12_2 N11_2 C16_2 C15_2 -5.7(3)
O11_2 N11_2 C16_2 C15_2 174.14(15)
C14_2 C15_2 C16_2 N16_2 -179.82(18)
C14_2 C15_2 C16_2 N11_2 -0.5(3)
N13_2 C14_2 N21_2 C26_2 167.24(16)
C15_2 C14_2 N21_2 C26_2 -13.8(3)
N13_2 C14_2 N21_2 C22_2 8.6(3)
C15_2 C14_2 N21_2 C22_2 -172.40(18)
C14_2 N21_2 C22_2 C23_2 101.1(2)
C26_2 N21_2 C22_2 C23_2 -59.5(2)
N21_2 C22_2 C23_2 C24_2 57.0(2)
C22_2 C23_2 C24_2 C25_2 -55.9(2)
C23_2 C24_2 C25_2 C26_2 55.4(2)
C14_2 N21_2 C26_2 C25_2 -101.7(2)
C22_2 N21_2 C26_2 C25_2 58.6(2)
C24_2 C25_2 C26_2 N21_2 -55.9(2)
C36A_2 C31A_2 C37A_2 O32A_2 170.1(6)
C32A_2 C31A_2 C37A_2 O32A_2 -2(2)
C36A_2 C31A_2 C37A_2 O31A_2 -8.5(10)
C32A_2 C31A_2 C37A_2 O31A_2 179(2)
C36A_2 C31A_2 C32A_2 C33A_2 -2(5)
C37A_2 C31A_2 C32A_2 C33A_2 170(3)
C31A_2 C32A_2 C33A_2 C34A_2 7(6)
C32A_2 C33A_2 C34A_2 C35A_2 -8(4)
C33A_2 C34A_2 C35A_2 C36A_2 3.4(19)
C32A_2 C31A_2 C36A_2 C35A_2 -2(2)
C37A_2 C31A_2 C36A_2 C35A_2 -174.3(6)
C34A_2 C35A_2 C36A_2 C31A_2 1.9(8)
C36B_2 C31B_2 C37B_2 O32B_2 176(3)
C32B_2 C31B_2 C37B_2 O32B_2 -1.6(10)
C36B_2 C31B_2 C37B_2 O31B_2 -7(3)
C32B_2 C31B_2 C37B_2 O31B_2 174.9(6)
C36B_2 C31B_2 C32B_2 C33B_2 3(3)
C37B_2 C31B_2 C32B_2 C33B_2 -179.1(6)
C31B_2 C32B_2 C33B_2 C34B_2 1.0(9)
C32B_2 C33B_2 C34B_2 C35B_2 -8(2)
C33B_2 C34B_2 C35B_2 C36B_2 10(5)
C34B_2 C35B_2 C36B_2 C31B_2 -6(6)
C32B_2 C31B_2 C36B_2 C35B_2 0(6)
C37B_2 C31B_2 C36B_2 C35B_2 -178(3)
